data_2216455
loop_
_publ_author_name
'M. Nizam Mohideen'
'P. S. Kannan'
'A. Subbiah Pandi'
'E. Ramesh'
'R. Raghunathan'

_publ_section_title
;
 2-(1-Hydroxy-2-oxo-1,2-dihydroacenaphthylen-1-yl)prop-2-enenitrile
;
_journal_coeditor_code FL2178
_journal_issue 12
_journal_name_full 'Acta Crystallographica Section E'
_journal_page_first o4756
_journal_page_last o4756
_journal_paper_doi 10.1107/S1600536807057819
_journal_volume 63
_journal_year 2007
_chemical_formula_iupac 'C15 H9 N O2'
_chemical_formula_moiety 'C15 H9 N O2'
_chemical_formula_sum 'C15 H9 N O2'
_chemical_formula_weight 235.23
_chemical_name_systematic
;
2-(1-Hydroxy-2-oxo-1,2-dihydroacenaphthylen-1-yl)prop-2-enenitrile
;
_space_group_IT_number 14
_symmetry_cell_setting monoclinic
_symmetry_space_group_name_Hall '-P 2ybc'
_symmetry_space_group_name_H-M 'P 1 21/c 1'
_atom_sites_solution_hydrogens geom
_atom_sites_solution_primary direct
_atom_sites_solution_secondary difmap
_audit_creation_method SHELXL-97
_cell_angle_alpha 90.00
_cell_angle_beta 108.5700(10)
_cell_angle_gamma 90.00
_cell_formula_units_Z 4
_cell_length_a 9.6980(3)
_cell_length_b 10.1923(3)
_cell_length_c 12.1248(4)
_cell_measurement_temperature 293(2)
_cell_volume 1136.08(6)
_computing_cell_refinement 'APEX2 and SAINT (Bruker, 2004)'
_computing_data_collection 'APEX2 (Bruker, 2004)'
_computing_data_reduction 'SAINT (Bruker, 2004)'
_computing_molecular_graphics 'ORTEP-3 for Windows (Farrugia, 1997)'
_computing_publication_material
;
SHELXL97 (Sheldrick, 1997) and PLATON (Spek, 2003)
;
_computing_structure_refinement 'SHELXL97 (Sheldrick, 1997)'
_computing_structure_solution 'SHELXS97 (Sheldrick, 1997)'
_diffrn_ambient_temperature 293(2)
_diffrn_measured_fraction_theta_full 0.999
_diffrn_measured_fraction_theta_max 0.999
_diffrn_measurement_device_type
;
'Bruker APEXII CCD area-detector diffractometer'
;
_diffrn_measurement_method '\w and \p scan'
_diffrn_radiation_monochromator graphite
_diffrn_radiation_source 'fine-focus sealed tube'
_diffrn_radiation_type MoK\a
_diffrn_radiation_wavelength 0.71073
_diffrn_reflns_av_R_equivalents 0.0215
_diffrn_reflns_av_sigmaI/netI 0.0199
_diffrn_reflns_limit_h_max 14
_diffrn_reflns_limit_h_min -14
_diffrn_reflns_limit_k_max 15
_diffrn_reflns_limit_k_min -12
_diffrn_reflns_limit_l_max 18
_diffrn_reflns_limit_l_min -11
_diffrn_reflns_number 16220
_diffrn_reflns_theta_full 32.51
_diffrn_reflns_theta_max 32.51
_diffrn_reflns_theta_min 2.67
_diffrn_standards_decay_% 0
_diffrn_standards_interval_count 0
_diffrn_standards_number 0
_exptl_absorpt_coefficient_mu 0.092
_exptl_absorpt_correction_type none
_exptl_crystal_colour Colourless
_exptl_crystal_density_diffrn 1.375
_exptl_crystal_density_method 'not measured'
_exptl_crystal_description Block
_exptl_crystal_F_000 488
_exptl_crystal_size_max 0.25
_exptl_crystal_size_mid 0.22
_exptl_crystal_size_min 0.19
_refine_diff_density_max 0.335
_refine_diff_density_min -0.226
_refine_ls_extinction_coef 0.001
_refine_ls_extinction_expression Fc^*^=kFc[1+0.001xFc^2^\l^3^/sin(2\q)]^-1/4^
_refine_ls_extinction_method 'SHELXL97 (Sheldrick, 1997)'
_refine_ls_goodness_of_fit_ref 1.026
_refine_ls_hydrogen_treatment constr
_refine_ls_matrix_type full
_refine_ls_number_parameters 164
_refine_ls_number_reflns 4109
_refine_ls_number_restraints 0
_refine_ls_restrained_S_all 1.026
_refine_ls_R_factor_all 0.0755
_refine_ls_R_factor_gt 0.0515
_refine_ls_shift/su_max 0.000
_refine_ls_shift/su_mean 0.000
_refine_ls_structure_factor_coef Fsqd
_refine_ls_weighting_details 'calc w=1/[\s^2^(Fo^2^)+(0.0952P)^2^+0.1059P] where P=(Fo^2^+2Fc^2^)/3'
_refine_ls_weighting_scheme calc
_refine_ls_wR_factor_gt 0.1469
_refine_ls_wR_factor_ref 0.1689
_reflns_number_gt 2803
_reflns_number_total 4109
_reflns_threshold_expression >2sigma(I)
_cod_data_source_file fl2178.cif
_cod_data_source_block I
_cod_depositor_comments
;
The following automatic conversions were performed:
'_symmetry_cell_setting' value 'Monoclinic' changed to 'monoclinic'
according to '/home/saulius/struct/CIF-dictionaries/cif_core.dic'
dictionary named 'cif_core.dic' version 2.4.1 from 2010-06-29.

Automatic conversion script
Id: cif_fix_enum 1527 2010-12-29 10:47:43Z saulius 

The following automatic conversions were performed:

'_symmetry_cell_setting' value 'Monoclinic' changed to 'monoclinic'
according to /home/saulius/struct/CIF-dictionaries/cif_core.dic
dictionary named 'cif_core.dic' version 2.4.1 from 2010-06-29.

Automatic conversion script
Id: cif_fix_values 1715 2011-07-08 13:25:40Z adriana 
;
_cod_original_sg_symbol_H-M 'P 21/c'
_cod_database_code 2216455
_cod_database_fobs_code 2216455

loop_
_symmetry_equiv_pos_as_xyz
'x, y, z'
'-x, y+1/2, -z+1/2'
'-x, -y, -z'
'x, -y-1/2, z-1/2'

loop_
_atom_site_type_symbol
_atom_site_label
_atom_site_fract_x
_atom_site_fract_y
_atom_site_fract_z
_atom_site_U_iso_or_equiv
_atom_site_adp_type
_atom_site_calc_flag
_atom_site_refinement_flags
_atom_site_occupancy
O O1 0.16425(10) 0.58159(9) 0.12796(9) 0.0528(2) Uani d . 1
H H1 0.0786 0.5774 0.0876 0.079 Uiso calc R 1
O O2 0.13500(10) 0.40059(11) -0.06878(8) 0.0566(3) Uani d . 1
N N 0.10202(17) 0.43772(17) 0.37898(13) 0.0737(4) Uani d . 1
C C1 0.22679(11) 0.45533(11) 0.13915(10) 0.0401(2) Uani d . 1
C C2 0.23713(12) 0.40259(11) 0.02072(10) 0.0428(3) Uani d . 1
C C3 0.38837(12) 0.36483(11) 0.03838(11) 0.0429(3) Uani d . 1
C C4 0.45780(16) 0.31235(13) -0.03435(13) 0.0542(3) Uani d . 1
H H4 0.4062 0.2876 -0.1101 0.065 Uiso calc R 1
C C5 0.61016(17) 0.29756(14) 0.01034(16) 0.0628(4) Uani d . 1
H H5 0.6588 0.2605 -0.0369 0.075 Uiso calc R 1
C C6 0.68889(15) 0.33555(14) 0.12038(16) 0.0603(4) Uani d . 1
H H6 0.7892 0.3238 0.1459 0.072 Uiso calc R 1
C C7 0.62122(13) 0.39236(12) 0.19640(13) 0.0493(3) Uani d . 1
C C8 0.68822(14) 0.44653(15) 0.30866(14) 0.0590(4) Uani d . 1
H H8 0.7885 0.4409 0.3430 0.071 Uiso calc R 1
C C9 0.60619(16) 0.50646(16) 0.36602(13) 0.0606(4) Uani d . 1
H H9 0.6526 0.5431 0.4386 0.073 Uiso calc R 1
C C10 0.45315(14) 0.51554(14) 0.31996(12) 0.0521(3) Uani d . 1
H H10 0.3999 0.5569 0.3615 0.062 Uiso calc R 1
C C11 0.38503(12) 0.46227(11) 0.21295(10) 0.0412(2) Uani d . 1
C C12 0.46947(11) 0.40296(11) 0.15199(11) 0.0409(2) Uani d . 1
C C13 0.09463(17) 0.24185(14) 0.14739(14) 0.0569(3) Uani d . 1
H H13A 0.0459 0.1891 0.1855 0.068 Uiso calc R 1
H H13B 0.1089 0.2127 0.0792 0.068 Uiso calc R 1
C C14 0.14353(12) 0.35824(12) 0.19015(10) 0.0421(3) Uani d . 1
C C15 0.12052(13) 0.40191(13) 0.29585(12) 0.0503(3) Uani d . 1

loop_
_atom_site_aniso_label
_atom_site_aniso_U_11
_atom_site_aniso_U_22
_atom_site_aniso_U_33
_atom_site_aniso_U_12
_atom_site_aniso_U_13
_atom_site_aniso_U_23
O1 0.0440(5) 0.0402(4) 0.0729(6) 0.0072(3) 0.0169(4) 0.0031(4)
O2 0.0430(5) 0.0725(7) 0.0493(5) -0.0024(4) 0.0075(4) 0.0010(4)
N 0.0696(9) 0.0951(11) 0.0627(8) 0.0041(8) 0.0298(7) -0.0049(7)
C1 0.0331(5) 0.0387(5) 0.0491(6) 0.0025(4) 0.0141(4) 0.0006(4)
C2 0.0377(5) 0.0423(6) 0.0486(6) -0.0022(4) 0.0138(5) 0.0027(4)
C3 0.0401(5) 0.0387(5) 0.0530(6) -0.0011(4) 0.0189(5) 0.0008(4)
C4 0.0609(8) 0.0451(6) 0.0672(8) -0.0044(5) 0.0353(6) -0.0038(6)
C5 0.0637(8) 0.0455(7) 0.0974(11) 0.0035(6) 0.0514(9) 0.0006(7)
C6 0.0409(6) 0.0469(7) 0.1014(12) 0.0050(5) 0.0345(7) 0.0088(7)
C7 0.0346(5) 0.0411(6) 0.0722(8) 0.0005(4) 0.0169(5) 0.0104(5)
C8 0.0352(6) 0.0570(7) 0.0756(9) -0.0049(5) 0.0046(6) 0.0110(7)
C9 0.0514(7) 0.0597(8) 0.0600(8) -0.0119(6) 0.0025(6) -0.0017(6)
C10 0.0483(7) 0.0514(7) 0.0549(7) -0.0049(5) 0.0142(6) -0.0061(5)
C11 0.0349(5) 0.0389(5) 0.0496(6) -0.0010(4) 0.0135(4) 0.0007(4)
C12 0.0325(5) 0.0363(5) 0.0548(6) -0.0001(4) 0.0151(4) 0.0041(4)
C13 0.0596(8) 0.0479(7) 0.0703(8) -0.0060(6) 0.0305(7) -0.0010(6)
C14 0.0325(5) 0.0450(6) 0.0502(6) 0.0038(4) 0.0149(4) 0.0023(4)
C15 0.0402(6) 0.0577(7) 0.0548(7) 0.0026(5) 0.0180(5) 0.0023(5)

loop_
_atom_type_symbol
_atom_type_description
_atom_type_scat_dispersion_real
_atom_type_scat_dispersion_imag
_atom_type_scat_source
C C 0.0033 0.0016 'International Tables Vol C Tables 4.2.6.8 and 6.1.1.4'
H H 0.0000 0.0000 'International Tables Vol C Tables 4.2.6.8 and 6.1.1.4'
N N 0.0061 0.0033 'International Tables Vol C Tables 4.2.6.8 and 6.1.1.4'
O O 0.0106 0.0060 'International Tables Vol C Tables 4.2.6.8 and 6.1.1.4'

loop_
_geom_angle_atom_site_label_1
_geom_angle_atom_site_label_2
_geom_angle_atom_site_label_3
_geom_angle
C1 O1 H1 109.5
O1 C1 C11 109.78(9)
O1 C1 C14 111.32(9)
C11 C1 C14 111.01(9)
O1 C1 C2 112.09(9)
C11 C1 C2 102.09(8)
C14 C1 C2 110.21(9)
O2 C2 C3 128.32(12)
O2 C2 C1 123.58(11)
C3 C2 C1 108.04(10)
C4 C3 C12 119.98(11)
C4 C3 C2 132.82(12)
C12 C3 C2 107.00(10)
C3 C4 C5 117.49(14)
C3 C4 H4 121.3
C5 C4 H4 121.3
C6 C5 C4 122.44(13)
C6 C5 H5 118.8
C4 C5 H5 118.8
C5 C6 C7 121.45(12)
C5 C6 H6 119.3
C7 C6 H6 119.3
C12 C7 C6 115.45(13)
C12 C7 C8 116.26(12)
C6 C7 C8 128.18(12)
C9 C8 C7 120.14(12)
C9 C8 H8 119.9
C7 C8 H8 119.9
C8 C9 C10 122.71(13)
C8 C9 H9 118.6
C10 C9 H9 118.6
C11 C10 C9 118.60(13)
C11 C10 H10 120.7
C9 C10 H10 120.7
C10 C11 C12 118.98(11)
C10 C11 C1 132.30(11)
C12 C11 C1 108.71(10)
C7 C12 C11 123.28(12)
C7 C12 C3 123.14(11)
C11 C12 C3 113.39(10)
C14 C13 H13A 120.0
C14 C13 H13B 120.0
H13A C13 H13B 120.0
C13 C14 C15 119.28(12)
C13 C14 C1 126.38(11)
C15 C14 C1 114.33(10)
N C15 C14 179.29(16)

loop_
_geom_bond_atom_site_label_1
_geom_bond_atom_site_label_2
_geom_bond_distance
O1 C1 1.4107(14)
O1 H1 0.8200
O2 C2 1.2143(15)
N C15 1.1387(19)
C1 C11 1.5120(15)
C1 C14 1.5270(16)
C1 C2 1.5660(17)
C2 C3 1.4646(16)
C3 C4 1.3767(17)
C3 C12 1.4060(17)
C4 C5 1.411(2)
C4 H4 0.9300
C5 C6 1.365(2)
C5 H5 0.9300
C6 C7 1.415(2)
C6 H6 0.9300
C7 C12 1.4009(16)
C7 C8 1.420(2)
C8 C9 1.357(2)
C8 H8 0.9300
C9 C10 1.4125(19)
C9 H9 0.9300
C10 C11 1.3669(18)
C10 H10 0.9300
C11 C12 1.4029(16)
C13 C14 1.3208(19)
C13 H13A 0.9300
C13 H13B 0.9300
C14 C15 1.4395(18)

loop_
_geom_hbond_atom_site_label_D
_geom_hbond_atom_site_label_H
_geom_hbond_atom_site_label_A
_geom_hbond_site_symmetry_A
_geom_hbond_distance_DH
_geom_hbond_distance_HA
_geom_hbond_distance_DA
_geom_hbond_angle_DHA
O1 H1 O2 3_565 0.82 2.02 2.7650(10) 150.3

loop_
_geom_torsion_atom_site_label_1
_geom_torsion_atom_site_label_2
_geom_torsion_atom_site_label_3
_geom_torsion_atom_site_label_4
_geom_torsion
O1 C1 C2 O2 -51.37(15)
C11 C1 C2 O2 -168.79(11)
C14 C1 C2 O2 73.20(14)
O1 C1 C2 C3 125.95(10)
C11 C1 C2 C3 8.53(11)
C14 C1 C2 C3 -109.48(10)
O2 C2 C3 C4 -3.5(2)
C1 C2 C3 C4 179.33(13)
O2 C2 C3 C12 171.23(12)
C1 C2 C3 C12 -5.93(12)
C12 C3 C4 C5 0.83(18)
C2 C3 C4 C5 175.02(12)
C3 C4 C5 C6 -1.4(2)
C5 C6 C7 C12 1.73(19)
C5 C6 C7 C8 -174.25(14)
C12 C7 C8 C9 -1.10(19)
C6 C7 C8 C9 174.85(13)
C7 C8 C9 C10 1.5(2)
C8 C9 C10 C11 -0.3(2)
C9 C10 C11 C12 -1.22(19)
C9 C10 C11 C1 -179.54(12)
O1 C1 C11 C10 51.23(17)
C14 C1 C11 C10 -72.27(16)
C2 C1 C11 C10 170.29(13)
O1 C1 C11 C12 -127.22(10)
C14 C1 C11 C12 109.27(11)
C2 C1 C11 C12 -8.16(11)
C6 C7 C12 C11 -176.91(11)
C8 C7 C12 C11 -0.44(17)
C6 C7 C12 C3 -2.27(17)
C8 C7 C12 C3 174.20(11)
C10 C11 C12 C7 1.61(18)
C1 C11 C12 C7 -179.69(10)
C10 C11 C12 C3 -173.50(11)
C1 C11 C12 C3 5.19(13)
C4 C3 C12 C7 1.03(18)
C2 C3 C12 C7 -174.52(10)
C4 C3 C12 C11 176.15(11)
C2 C3 C12 C11 0.60(13)
O1 C1 C14 C13 129.43(14)
C11 C1 C14 C13 -107.95(14)
C2 C1 C14 C13 4.42(17)
O1 C1 C14 C15 -51.36(13)
C11 C1 C14 C15 71.26(12)
C2 C1 C14 C15 -176.38(10)
